data_4124440
loop_
_publ_author_name
'Hughbanks, T.'
'Corbett, J.D.'
'Rosenthal, G.'

_publ_section_title
;
 Encapsulation of the Transition Metals Chromium through Cobalt in
 Zirconium Cluster Iodides
;
_journal_name_full 'Journal of the American Chemical Society'
_journal_page_first 1511
_journal_page_last 1516
_journal_volume 110
_journal_year 1988
_chemical_formula_sum 'Cs I14 Mn Zr6'
_chemical_name_systematic 'Cs Zr6 I14 Mn'
_space_group_IT_number 64
_symmetry_space_group_name_Hall '-C 2ac 2'
_symmetry_space_group_name_H-M 'C m c a'
_cell_angle_alpha 90
_cell_angle_beta 90
_cell_angle_gamma 90
_cell_formula_units_Z 4
_cell_length_a 16.088
_cell_length_b 14.409
_cell_length_c 13.14
_cell_volume 3046.010
_citation_journal_id_ASTM JACSAT
_cod_data_source_file Hughbanks_JACSAT_1988_1664.cif
_cod_data_source_block Cs1I14Mn1Zr6
_cod_original_cell_volume 3046.01
_cod_original_formula_sum 'Cs1 I14 Mn1 Zr6'
_cod_database_code 4124440

loop_
_symmetry_equiv_pos_as_xyz
x,y,z
-x+1/2,-y,z+1/2
x,-y,-z
-x+1/2,y,-z+1/2
-x,-y,-z
x-1/2,y,-z-1/2
-x,y,z
x-1/2,-y,z-1/2
x+1/2,y+1/2,z
-x+1,-y+1/2,z+1/2
x+1/2,-y+1/2,-z
-x+1,y+1/2,-z+1/2
-x+1/2,-y+1/2,-z
x,y+1/2,-z-1/2
-x+1/2,y+1/2,z
x,-y+1/2,z-1/2

loop_
_atom_site_label
_atom_site_type_symbol
_atom_site_fract_x
_atom_site_fract_y
_atom_site_fract_z
_atom_site_occupancy
_atom_site_U_iso_or_equiv
I1 I-1 0.12539 0.08882 0.2491 1 0.0
I5 I-1 0.24708 0 0 1 0.0
Zr1 Zr+1 0.38893 0.06787 0.88813 1 0.0
Cs1 Cs+1 0 0 0 1 0.0
I4 I-1 0 0.16061 0.75993 1 0.0
Zr2 Zr+1 0 0.35905 0.89631 1 0.0
I2 I-1 0.12572 0.25484 0.00548 1 0.0
Mn1 Mn+2 0.5 0.5 0.5 1 0.0
I3 I-1 0.25 0.34634 0.25 1 0.0
